data_7706853
loop_
_publ_author_name
'Hu, Lei'
'Mahaut, Damien'
'Tumanov, Nikolay'
'Wouters, Johan'
'Collard, Laurent'
'Robiette, Rapha\"el'
'Berionni, Guillaume'

_publ_section_title
;
 Sterically hindered ortho-substituted phosphatriptycenes as
 configurationally stable P-chirogenic triarylphosphines.
;
_journal_issue 14
_journal_name_full 'Dalton transactions (Cambridge, England : 2003)'
_journal_page_first 4772
_journal_page_last 4777
_journal_paper_doi 10.1039/d1dt00816a
_journal_volume 50
_journal_year 2021
_chemical_absolute_configuration ad
_chemical_formula_moiety 'C26 H19 F3 O3 P Rh'
_chemical_formula_sum 'C26 H19 F3 O3 P Rh'
_chemical_formula_weight 570.29
_chemical_name_common 'Rh(acac)CO(o-CF3-9-phosphatriptycene complex)'
_chemical_name_systematic
;
(acetylacetonato)-carbonylrhodium-ortho-trifluoromethyl-9-phosphatriptycene 
complex
;
_space_group_crystal_system orthorhombic
_space_group_IT_number 19
_space_group_name_Hall 'P 2ac 2ab'
_space_group_name_H-M_alt 'P 21 21 21'
_atom_sites_solution_hydrogens mixed
_atom_sites_solution_primary dual
_atom_sites_solution_secondary dual
_audit_creation_method SHELXL-2018/3
_audit_update_record
;
2021-02-08 deposited with the CCDC.	2021-03-15 downloaded from the CCDC.
;
_cell_angle_alpha 90
_cell_angle_beta 90
_cell_angle_gamma 90
_cell_formula_units_Z 4
_cell_length_a 8.26668(8)
_cell_length_b 15.72226(15)
_cell_length_c 17.67340(19)
_cell_measurement_reflns_used 8120
_cell_measurement_temperature 295(2)
_cell_measurement_theta_max 66.9120
_cell_measurement_theta_min 3.7450
_cell_volume 2297.03(4)
_computing_cell_refinement 'CrysAlisPro 1.171.40.53 (Rigaku OD, 2019)'
_computing_data_collection 'CrysAlisPro 1.171.40.53 (Rigaku OD, 2019)'
_computing_data_reduction 'CrysAlisPro 1.171.40.53 (Rigaku OD, 2019)'
_computing_structure_refinement 'SHELXL-2018/3 (Sheldrick, 2018)'
_computing_structure_solution 'SHELXT (Sheldrick, 2015)'
_diffrn_ambient_temperature 295(2)
_diffrn_measured_fraction_theta_full 0.996
_diffrn_measured_fraction_theta_max 0.996
_diffrn_measurement_device_type
;
Oxford Diffraction Xcalibur, Ruby, Gemini Ultra
;
_diffrn_measurement_method '\w scans'
_diffrn_radiation_monochromator 'multilayer mirror'
_diffrn_radiation_type CuK\a
_diffrn_radiation_wavelength 1.54184
_diffrn_reflns_av_R_equivalents 0.0393
_diffrn_reflns_av_unetI/netI 0.0392
_diffrn_reflns_Laue_measured_fraction_full 0.996
_diffrn_reflns_Laue_measured_fraction_max 0.996
_diffrn_reflns_limit_h_max 9
_diffrn_reflns_limit_h_min -9
_diffrn_reflns_limit_k_max 18
_diffrn_reflns_limit_k_min -17
_diffrn_reflns_limit_l_max 20
_diffrn_reflns_limit_l_min -19
_diffrn_reflns_number 13181
_diffrn_reflns_point_group_measured_fraction_full 0.993
_diffrn_reflns_point_group_measured_fraction_max 0.993
_diffrn_reflns_theta_full 67.104
_diffrn_reflns_theta_max 67.104
_diffrn_reflns_theta_min 3.763
_diffrn_source 'fine-focus sealed tube'
_exptl_absorpt_coefficient_mu 7.128
_exptl_absorpt_correction_T_max 0.688
_exptl_absorpt_correction_T_min 0.110
_exptl_absorpt_correction_type analytical
_exptl_absorpt_process_details
;
CrysAlisPro 1.171.40.53 (Rigaku Oxford Diffraction, 2019)
Analytical numeric absorption correction using a multifaceted crystal
			model based on expressions derived by R.C. Clark & J.S. Reid.
(Clark, R. C. & Reid, J. S. (1995). Acta Cryst. A51, 887-897)
Empirical absorption correction using spherical harmonics,
 implemented in SCALE3 ABSPACK scaling algorithm.
;
_exptl_crystal_colour yellow
_exptl_crystal_density_diffrn 1.649
_exptl_crystal_description block
_exptl_crystal_F_000 1144
_exptl_crystal_size_max 0.410
_exptl_crystal_size_mid 0.220
_exptl_crystal_size_min 0.054
_refine_diff_density_max 0.473
_refine_diff_density_min -0.458
_refine_diff_density_rms 0.054
_refine_ls_abs_structure_details
;
 Flack x determined using 1611 quotients [(I+)-(I-)]/[(I+)+(I-)]
 (Parsons, Flack and Wagner, Acta Cryst. B69 (2013) 249-259).
;
_refine_ls_abs_structure_Flack -0.024(7)
_refine_ls_extinction_method none
_refine_ls_goodness_of_fit_ref 1.012
_refine_ls_hydrogen_treatment constr
_refine_ls_matrix_type full
_refine_ls_number_parameters 309
_refine_ls_number_reflns 4062
_refine_ls_number_restraints 0
_refine_ls_restrained_S_all 1.012
_refine_ls_R_factor_all 0.0281
_refine_ls_R_factor_gt 0.0270
_refine_ls_shift/su_max 0.000
_refine_ls_shift/su_mean 0.000
_refine_ls_structure_factor_coef Fsqd
_refine_ls_weighting_details 'w=1/[\s^2^(Fo^2^)+(0.0406P)^2^+0.2985P] where P=(Fo^2^+2Fc^2^)/3'
_refine_ls_weighting_scheme calc
_refine_ls_wR_factor_gt 0.0673
_refine_ls_wR_factor_ref 0.0683
_reflns_Friedel_coverage 0.741
_reflns_Friedel_fraction_full 0.990
_reflns_Friedel_fraction_max 0.989
_reflns_number_gt 3941
_reflns_number_total 4062
_reflns_threshold_expression 'I > 2\s(I)'
_cod_data_source_file d1dt00816a2.cif
_cod_data_source_block nt0812_LHG203A
_cod_depositor_comments 'Adding full bibliography for 7706848--7706861.cif.'
_cod_database_code 7706853
_shelx_shelxl_version_number 2018/3
_shelx_space_group_comment
;
The symmetry employed for this shelxl refinement is uniquely defined
by the following loop, which should always be used as a source of
symmetry information in preference to the above space-group names.
They are only intended as comments.
;
_shelx_estimated_absorpt_t_min 0.158
_shelx_estimated_absorpt_t_max 0.699

loop_
_space_group_symop_operation_xyz
'x, y, z'
'-x+1/2, -y, z+1/2'
'-x, y+1/2, -z+1/2'
'x+1/2, -y+1/2, -z'

loop_
_atom_site_label
_atom_site_type_symbol
_atom_site_fract_x
_atom_site_fract_y
_atom_site_fract_z
_atom_site_U_iso_or_equiv
_atom_site_adp_type
_atom_site_occupancy
_atom_site_site_symmetry_order
_atom_site_calc_flag
_atom_site_refinement_flags_posn
_atom_site_refinement_flags_adp
_atom_site_refinement_flags_occupancy
_atom_site_disorder_assembly
_atom_site_disorder_group
Rh1 Rh 0.11112(4) 0.45860(2) 0.41523(2) 0.03543(12) Uani 1 1 d . . . . .
P1 P 0.19381(13) 0.57452(7) 0.35351(6) 0.0307(2) Uani 1 1 d . . . . .
F1 F 0.4696(4) 0.4659(3) 0.45569(19) 0.0693(9) Uani 1 1 d . . . . .
F2 F 0.6941(4) 0.4387(3) 0.4021(4) 0.1110(19) Uani 1 1 d . . . . .
F3 F 0.4731(5) 0.4140(2) 0.3433(2) 0.0684(9) Uani 1 1 d . . . . .
O1 O 0.1288(7) 0.3512(2) 0.2785(2) 0.0688(11) Uani 1 1 d . . . . .
O2 O 0.0160(5) 0.3563(2) 0.4734(2) 0.0513(9) Uani 1 1 d . . . . .
O3 O 0.1281(5) 0.5221(2) 0.51541(19) 0.0519(8) Uani 1 1 d . . . . .
C1 C 0.1256(5) 0.5966(3) 0.2567(2) 0.0363(9) Uani 1 1 d . . . . .
C2 C 0.0236(6) 0.5460(3) 0.2146(3) 0.0451(11) Uani 1 1 d . . . . .
H2 H -0.011360 0.494002 0.233583 0.054 Uiso 1 1 calc R U . . .
C3 C -0.0272(8) 0.5734(4) 0.1431(3) 0.0620(15) Uani 1 1 d . . . . .
H3 H -0.096954 0.539719 0.114668 0.074 Uiso 1 1 calc R U . . .
C4 C 0.0256(9) 0.6497(4) 0.1147(3) 0.0625(16) Uani 1 1 d . . . . .
H4 H -0.006565 0.666764 0.066587 0.075 Uiso 1 1 calc R U . . .
C5 C 0.1259(7) 0.7013(3) 0.1568(3) 0.0514(12) Uani 1 1 d . . . . .
H5 H 0.159890 0.753284 0.137298 0.062 Uiso 1 1 calc R U . . .
C6 C 0.1764(6) 0.6759(3) 0.2281(3) 0.0387(10) Uani 1 1 d . . . . .
C7 C 0.2782(6) 0.7308(3) 0.2799(3) 0.0394(10) Uani 1 1 d . . . . .
H7 H 0.307229 0.784180 0.254625 0.047 Uiso 1 1 calc R U . . .
C8 C 0.1788(6) 0.7486(3) 0.3506(3) 0.0400(10) Uani 1 1 d . . . . .
C9 C 0.1340(7) 0.8294(3) 0.3724(3) 0.0532(13) Uani 1 1 d . . . . .
H9 H 0.169981 0.876634 0.345573 0.064 Uiso 1 1 calc R U . . .
C10 C 0.0333(9) 0.8392(4) 0.4357(4) 0.0699(18) Uani 1 1 d . . . . .
H10 H 0.002536 0.893412 0.451041 0.084 Uiso 1 1 calc R U . . .
C11 C -0.0197(9) 0.7702(4) 0.4748(4) 0.0676(17) Uani 1 1 d . . . . .
H11 H -0.088312 0.777783 0.515916 0.081 Uiso 1 1 calc R U . . .
C12 C 0.0266(7) 0.6888(4) 0.4544(3) 0.0512(12) Uani 1 1 d . . . . .
H12 H -0.010059 0.641987 0.481582 0.061 Uiso 1 1 calc R U . . .
C13 C 0.1295(5) 0.6778(3) 0.3922(2) 0.0357(9) Uani 1 1 d . . . . .
C14 C 0.4103(6) 0.6032(3) 0.3378(2) 0.0329(9) Uani 1 1 d . . . . .
C15 C 0.5518(5) 0.5576(3) 0.3570(3) 0.0415(11) Uani 1 1 d . . . . .
C16 C 0.5464(6) 0.4696(4) 0.3895(4) 0.0586(15) Uani 1 1 d . . . . .
C17 C 0.7018(6) 0.5926(4) 0.3426(3) 0.0536(13) Uani 1 1 d . . . . .
H17 H 0.794238 0.562438 0.355968 0.064 Uiso 1 1 calc R U . . .
C18 C 0.7178(7) 0.6715(4) 0.3087(4) 0.0562(14) Uani 1 1 d . . . . .
H18 H 0.819764 0.694525 0.300073 0.067 Uiso 1 1 calc R U . . .
C19 C 0.5815(6) 0.7152(3) 0.2882(3) 0.0456(11) Uani 1 1 d . . . . .
H19 H 0.591341 0.767654 0.264296 0.055 Uiso 1 1 calc R U . . .
C20 C 0.4292(5) 0.6823(3) 0.3025(3) 0.0365(10) Uani 1 1 d . . . . .
C21 C 0.1172(7) 0.3955(3) 0.3300(3) 0.0432(10) Uani 1 1 d . . . . .
C22 C -0.0994(11) 0.2733(4) 0.5694(4) 0.085(2) Uani 1 1 d . . . . .
H22A H -0.185607 0.257552 0.535748 0.128 Uiso 1 1 calc R U . . .
H22B H -0.141674 0.280858 0.619510 0.128 Uiso 1 1 calc R U . . .
H22C H -0.019064 0.229187 0.569850 0.128 Uiso 1 1 calc R U . . .
C23 C -0.0239(7) 0.3552(3) 0.5427(3) 0.0532(13) Uani 1 1 d . . . . .
C24 C -0.0009(8) 0.4207(4) 0.5939(3) 0.0588(14) Uani 1 1 d . . . . .
H24 H -0.039972 0.412198 0.642681 0.071 Uiso 1 1 calc R U . . .
C25 C 0.0750(7) 0.4978(3) 0.5794(3) 0.0515(12) Uani 1 1 d . . . . .
C26 C 0.0977(11) 0.5613(4) 0.6416(3) 0.0770(19) Uani 1 1 d . . . . .
H26A H 0.210269 0.575674 0.645606 0.116 Uiso 1 1 calc R U . . .
H26B H 0.061312 0.537249 0.688561 0.116 Uiso 1 1 calc R U . . .
H26C H 0.036275 0.611556 0.630584 0.116 Uiso 1 1 calc R U . . .

loop_
_atom_site_aniso_label
_atom_site_aniso_U_11
_atom_site_aniso_U_22
_atom_site_aniso_U_33
_atom_site_aniso_U_23
_atom_site_aniso_U_13
_atom_site_aniso_U_12
Rh1 0.04167(18) 0.03217(16) 0.03245(17) 0.00120(13) 0.00336(14) -0.00191(13)
P1 0.0328(5) 0.0285(5) 0.0307(5) 0.0006(4) -0.0002(4) 0.0001(4)
F1 0.082(2) 0.073(2) 0.0529(19) 0.0250(18) -0.0113(17) -0.009(2)
F2 0.0486(19) 0.083(3) 0.201(6) 0.065(3) -0.013(3) 0.0137(18)
F3 0.079(2) 0.0404(16) 0.086(3) -0.0036(17) 0.0086(19) -0.0009(16)
O1 0.106(3) 0.048(2) 0.052(2) -0.0154(18) 0.009(2) 0.003(2)
O2 0.072(2) 0.0399(18) 0.0421(19) 0.0054(15) 0.0118(18) -0.0025(17)
O3 0.077(2) 0.0400(17) 0.0385(17) -0.0011(14) -0.0014(18) -0.0030(18)
C1 0.038(2) 0.038(2) 0.033(2) -0.0044(17) -0.001(2) 0.0074(18)
C2 0.052(3) 0.038(2) 0.045(3) -0.006(2) -0.012(2) 0.004(2)
C3 0.077(4) 0.061(3) 0.048(3) -0.008(3) -0.023(3) 0.005(3)
C4 0.089(4) 0.062(3) 0.036(3) 0.003(3) -0.017(3) 0.011(3)
C5 0.068(3) 0.048(3) 0.038(2) 0.006(2) -0.002(2) 0.012(3)
C6 0.044(2) 0.038(2) 0.034(2) -0.0009(18) -0.0001(19) 0.0059(19)
C7 0.047(3) 0.029(2) 0.042(3) 0.0035(19) 0.000(2) 0.0011(19)
C8 0.045(2) 0.037(2) 0.038(2) -0.0031(19) -0.005(2) 0.009(2)
C9 0.073(4) 0.035(2) 0.052(3) -0.004(2) -0.002(3) 0.008(2)
C10 0.100(5) 0.047(3) 0.062(4) -0.013(3) 0.007(3) 0.026(3)
C11 0.084(4) 0.065(4) 0.054(3) -0.011(3) 0.016(3) 0.024(3)
C12 0.054(3) 0.053(3) 0.047(3) 0.002(2) 0.006(2) 0.008(2)
C13 0.036(2) 0.038(2) 0.033(2) -0.0052(17) -0.0028(17) 0.0039(18)
C14 0.035(2) 0.0298(19) 0.034(2) -0.0003(16) 0.0018(18) 0.0009(17)
C15 0.036(2) 0.042(3) 0.046(3) 0.002(2) -0.0033(19) 0.0000(19)
C16 0.040(2) 0.061(3) 0.076(4) 0.020(3) -0.005(2) 0.013(3)
C17 0.034(3) 0.057(3) 0.069(4) 0.008(3) 0.000(2) 0.004(2)
C18 0.039(3) 0.056(3) 0.073(4) 0.007(3) 0.004(3) -0.009(2)
C19 0.046(3) 0.038(2) 0.053(3) 0.005(2) 0.005(2) -0.007(2)
C20 0.040(3) 0.033(2) 0.036(2) -0.0008(18) 0.0007(18) 0.0001(18)
C21 0.052(3) 0.035(2) 0.043(3) 0.003(2) 0.005(2) 0.001(2)
C22 0.122(6) 0.059(3) 0.075(5) 0.015(3) 0.034(5) -0.014(4)
C23 0.065(3) 0.045(3) 0.050(3) 0.011(2) 0.011(3) 0.004(2)
C24 0.082(4) 0.058(3) 0.037(3) 0.006(3) 0.011(3) 0.007(3)
C25 0.065(3) 0.054(3) 0.035(3) -0.001(2) -0.004(2) 0.015(2)
C26 0.112(5) 0.075(4) 0.044(3) -0.013(3) -0.008(4) 0.007(4)

loop_
_atom_type_symbol
_atom_type_description
_atom_type_scat_dispersion_real
_atom_type_scat_dispersion_imag
_atom_type_scat_source
C C 0.0181 0.0091 'International Tables Vol C Tables 4.2.6.8 and 6.1.1.4'
H H 0.0000 0.0000 'International Tables Vol C Tables 4.2.6.8 and 6.1.1.4'
F F 0.0727 0.0534 'International Tables Vol C Tables 4.2.6.8 and 6.1.1.4'
O O 0.0492 0.0322 'International Tables Vol C Tables 4.2.6.8 and 6.1.1.4'
P P 0.2955 0.4335 'International Tables Vol C Tables 4.2.6.8 and 6.1.1.4'
Rh Rh 0.0927 3.6045 'International Tables Vol C Tables 4.2.6.8 and 6.1.1.4'

loop_
_geom_angle_atom_site_label_1
_geom_angle_atom_site_label_2
_geom_angle_atom_site_label_3
_geom_angle
_geom_angle_site_symmetry_1
_geom_angle_site_symmetry_3
_geom_angle_publ_flag
C21 Rh1 O3 173.2(2) . . ?
C21 Rh1 O2 89.87(18) . . ?
O3 Rh1 O2 88.58(14) . . ?
C21 Rh1 P1 91.87(15) . . ?
O3 Rh1 P1 90.21(10) . . ?
O2 Rh1 P1 175.17(12) . . ?
C1 P1 C13 95.22(19) . . ?
C1 P1 C14 96.4(2) . . ?
C13 P1 C14 96.8(2) . . ?
C1 P1 Rh1 121.07(15) . . ?
C13 P1 Rh1 116.79(15) . . ?
C14 P1 Rh1 124.30(14) . . ?
C23 O2 Rh1 126.2(4) . . ?
C25 O3 Rh1 127.0(3) . . ?
C2 C1 C6 120.0(4) . . ?
C2 C1 P1 125.6(4) . . ?
C6 C1 P1 114.2(3) . . ?
C1 C2 C3 119.6(5) . . ?
C1 C2 H2 120.2 . . ?
C3 C2 H2 120.2 . . ?
C4 C3 C2 120.3(6) . . ?
C4 C3 H3 119.9 . . ?
C2 C3 H3 119.9 . . ?
C3 C4 C5 120.6(5) . . ?
C3 C4 H4 119.7 . . ?
C5 C4 H4 119.7 . . ?
C4 C5 C6 120.2(5) . . ?
C4 C5 H5 119.9 . . ?
C6 C5 H5 119.9 . . ?
C5 C6 C1 119.4(5) . . ?
C5 C6 C7 123.6(5) . . ?
C1 C6 C7 117.0(4) . . ?
C6 C7 C20 109.3(4) . . ?
C6 C7 C8 107.5(4) . . ?
C20 C7 C8 108.7(4) . . ?
C6 C7 H7 110.4 . . ?
C20 C7 H7 110.4 . . ?
C8 C7 H7 110.4 . . ?
C9 C8 C13 120.7(4) . . ?
C9 C8 C7 122.9(4) . . ?
C13 C8 C7 116.4(4) . . ?
C8 C9 C10 118.9(5) . . ?
C8 C9 H9 120.5 . . ?
C10 C9 H9 120.5 . . ?
C11 C10 C9 120.6(5) . . ?
C11 C10 H10 119.7 . . ?
C9 C10 H10 119.7 . . ?
C10 C11 C12 121.1(6) . . ?
C10 C11 H11 119.4 . . ?
C12 C11 H11 119.4 . . ?
C11 C12 C13 119.1(5) . . ?
C11 C12 H12 120.4 . . ?
C13 C12 H12 120.4 . . ?
C8 C13 C12 119.5(4) . . ?
C8 C13 P1 115.1(3) . . ?
C12 C13 P1 125.1(4) . . ?
C20 C14 C15 117.7(4) . . ?
C20 C14 P1 112.8(3) . . ?
C15 C14 P1 129.5(3) . . ?
C17 C15 C14 119.8(4) . . ?
C17 C15 C16 117.8(4) . . ?
C14 C15 C16 122.4(4) . . ?
F1 C16 F2 105.9(5) . . ?
F1 C16 F3 106.9(5) . . ?
F2 C16 F3 106.2(6) . . ?
F1 C16 C15 113.0(5) . . ?
F2 C16 C15 112.0(5) . . ?
F3 C16 C15 112.4(5) . . ?
C15 C17 C18 121.6(5) . . ?
C15 C17 H17 119.2 . . ?
C18 C17 H17 119.2 . . ?
C19 C18 C17 119.1(5) . . ?
C19 C18 H18 120.5 . . ?
C17 C18 H18 120.5 . . ?
C18 C19 C20 120.9(5) . . ?
C18 C19 H19 119.6 . . ?
C20 C19 H19 119.6 . . ?
C19 C20 C14 121.0(4) . . ?
C19 C20 C7 120.9(4) . . ?
C14 C20 C7 118.2(4) . . ?
O1 C21 Rh1 174.9(5) . . ?
C23 C22 H22A 109.5 . . ?
C23 C22 H22B 109.5 . . ?
H22A C22 H22B 109.5 . . ?
C23 C22 H22C 109.5 . . ?
H22A C22 H22C 109.5 . . ?
H22B C22 H22C 109.5 . . ?
O2 C23 C24 125.8(5) . . ?
O2 C23 C22 115.0(5) . . ?
C24 C23 C22 119.2(5) . . ?
C23 C24 C25 126.2(5) . . ?
C23 C24 H24 116.9 . . ?
C25 C24 H24 116.9 . . ?
O3 C25 C24 125.5(5) . . ?
O3 C25 C26 114.2(5) . . ?
C24 C25 C26 120.2(5) . . ?
C25 C26 H26A 109.5 . . ?
C25 C26 H26B 109.5 . . ?
H26A C26 H26B 109.5 . . ?
C25 C26 H26C 109.5 . . ?
H26A C26 H26C 109.5 . . ?
H26B C26 H26C 109.5 . . ?

loop_
_geom_bond_atom_site_label_1
_geom_bond_atom_site_label_2
_geom_bond_distance
_geom_bond_site_symmetry_2
_geom_bond_publ_flag
Rh1 C21 1.805(5) . ?
Rh1 O3 2.037(3) . ?
Rh1 O2 2.064(3) . ?
Rh1 P1 2.2312(11) . ?
P1 C1 1.835(4) . ?
P1 C13 1.840(4) . ?
P1 C14 1.866(5) . ?
F1 C16 1.332(7) . ?
F2 C16 1.333(7) . ?
F3 C16 1.341(8) . ?
O1 C21 1.149(6) . ?
O2 C23 1.269(7) . ?
O3 C25 1.272(7) . ?
C1 C2 1.376(7) . ?
C1 C6 1.410(7) . ?
C2 C3 1.400(8) . ?
C2 H2 0.9300 . ?
C3 C4 1.372(9) . ?
C3 H3 0.9300 . ?
C4 C5 1.379(9) . ?
C4 H4 0.9300 . ?
C5 C6 1.387(7) . ?
C5 H5 0.9300 . ?
C6 C7 1.513(7) . ?
C7 C20 1.516(6) . ?
C7 C8 1.522(7) . ?
C7 H7 0.9800 . ?
C8 C9 1.378(7) . ?
C8 C13 1.394(7) . ?
C9 C10 1.403(9) . ?
C9 H9 0.9300 . ?
C10 C11 1.359(10) . ?
C10 H10 0.9300 . ?
C11 C12 1.384(8) . ?
C11 H11 0.9300 . ?
C12 C13 1.400(7) . ?
C12 H12 0.9300 . ?
C14 C20 1.401(6) . ?
C14 C15 1.414(7) . ?
C15 C17 1.380(7) . ?
C15 C16 1.498(8) . ?
C17 C18 1.384(8) . ?
C17 H17 0.9300 . ?
C18 C19 1.369(8) . ?
C18 H18 0.9300 . ?
C19 C20 1.385(7) . ?
C19 H19 0.9300 . ?
C22 C23 1.507(8) . ?
C22 H22A 0.9600 . ?
C22 H22B 0.9600 . ?
C22 H22C 0.9600 . ?
C23 C24 1.384(9) . ?
C24 C25 1.390(8) . ?
C24 H24 0.9300 . ?
C25 C26 1.496(8) . ?
C26 H26A 0.9600 . ?
C26 H26B 0.9600 . ?
C26 H26C 0.9600 . ?

loop_
_geom_torsion_atom_site_label_1
_geom_torsion_atom_site_label_2
_geom_torsion_atom_site_label_3
_geom_torsion_atom_site_label_4
_geom_torsion
_geom_torsion_site_symmetry_1
_geom_torsion_site_symmetry_2
_geom_torsion_site_symmetry_3
_geom_torsion_site_symmetry_4
_geom_torsion_publ_flag
C13 P1 C1 C2 -126.4(4) . . . . ?
C14 P1 C1 C2 136.1(4) . . . . ?
Rh1 P1 C1 C2 -0.7(5) . . . . ?
C13 P1 C1 C6 48.7(4) . . . . ?
C14 P1 C1 C6 -48.8(4) . . . . ?
Rh1 P1 C1 C6 174.4(3) . . . . ?
C6 C1 C2 C3 0.9(8) . . . . ?
P1 C1 C2 C3 175.8(4) . . . . ?
C1 C2 C3 C4 0.7(9) . . . . ?
C2 C3 C4 C5 -1.6(10) . . . . ?
C3 C4 C5 C6 0.9(9) . . . . ?
C4 C5 C6 C1 0.7(8) . . . . ?
C4 C5 C6 C7 -176.3(5) . . . . ?
C2 C1 C6 C5 -1.6(7) . . . . ?
P1 C1 C6 C5 -177.1(4) . . . . ?
C2 C1 C6 C7 175.6(4) . . . . ?
P1 C1 C6 C7 0.2(5) . . . . ?
C5 C6 C7 C20 -124.8(5) . . . . ?
C1 C6 C7 C20 58.1(5) . . . . ?
C5 C6 C7 C8 117.4(5) . . . . ?
C1 C6 C7 C8 -59.7(5) . . . . ?
C6 C7 C8 C9 -118.4(5) . . . . ?
C20 C7 C8 C9 123.4(5) . . . . ?
C6 C7 C8 C13 59.5(5) . . . . ?
C20 C7 C8 C13 -58.6(5) . . . . ?
C13 C8 C9 C10 -2.1(8) . . . . ?
C7 C8 C9 C10 175.8(5) . . . . ?
C8 C9 C10 C11 -0.2(10) . . . . ?
C9 C10 C11 C12 1.4(11) . . . . ?
C10 C11 C12 C13 -0.2(10) . . . . ?
C9 C8 C13 C12 3.3(7) . . . . ?
C7 C8 C13 C12 -174.8(4) . . . . ?
C9 C8 C13 P1 177.9(4) . . . . ?
C7 C8 C13 P1 -0.1(5) . . . . ?
C11 C12 C13 C8 -2.1(8) . . . . ?
C11 C12 C13 P1 -176.2(5) . . . . ?
C1 P1 C13 C8 -49.1(4) . . . . ?
C14 P1 C13 C8 48.0(4) . . . . ?
Rh1 P1 C13 C8 -177.9(3) . . . . ?
C1 P1 C13 C12 125.2(4) . . . . ?
C14 P1 C13 C12 -137.7(4) . . . . ?
Rh1 P1 C13 C12 -3.6(5) . . . . ?
C1 P1 C14 C20 49.7(4) . . . . ?
C13 P1 C14 C20 -46.3(4) . . . . ?
Rh1 P1 C14 C20 -175.5(3) . . . . ?
C1 P1 C14 C15 -131.0(4) . . . . ?
C13 P1 C14 C15 133.0(4) . . . . ?
Rh1 P1 C14 C15 3.8(5) . . . . ?
C20 C14 C15 C17 1.9(7) . . . . ?
P1 C14 C15 C17 -177.4(4) . . . . ?
C20 C14 C15 C16 -175.2(5) . . . . ?
P1 C14 C15 C16 5.5(8) . . . . ?
C17 C15 C16 F1 121.5(6) . . . . ?
C14 C15 C16 F1 -61.4(7) . . . . ?
C17 C15 C16 F2 2.0(8) . . . . ?
C14 C15 C16 F2 179.1(6) . . . . ?
C17 C15 C16 F3 -117.4(6) . . . . ?
C14 C15 C16 F3 59.7(7) . . . . ?
C14 C15 C17 C18 -0.8(9) . . . . ?
C16 C15 C17 C18 176.4(6) . . . . ?
C15 C17 C18 C19 -0.9(10) . . . . ?
C17 C18 C19 C20 1.5(9) . . . . ?
C18 C19 C20 C14 -0.5(8) . . . . ?
C18 C19 C20 C7 179.8(5) . . . . ?
C15 C14 C20 C19 -1.2(7) . . . . ?
P1 C14 C20 C19 178.2(4) . . . . ?
C15 C14 C20 C7 178.5(4) . . . . ?
P1 C14 C20 C7 -2.1(5) . . . . ?
C6 C7 C20 C19 122.8(5) . . . . ?
C8 C7 C20 C19 -120.1(5) . . . . ?
C6 C7 C20 C14 -56.9(6) . . . . ?
C8 C7 C20 C14 60.2(5) . . . . ?
Rh1 O2 C23 C24 -4.7(9) . . . . ?
Rh1 O2 C23 C22 176.6(5) . . . . ?
O2 C23 C24 C25 -2.5(10) . . . . ?
C22 C23 C24 C25 176.0(6) . . . . ?
Rh1 O3 C25 C24 2.5(8) . . . . ?
Rh1 O3 C25 C26 -176.5(4) . . . . ?
C23 C24 C25 O3 3.8(10) . . . . ?
C23 C24 C25 C26 -177.2(6) . . . . ?
